data_4071699
loop_
_publ_author_name
'Kelly, Mair\'ead E.'
'Dietrich, Andrea'
'G\'omez-Ruiz, Santiago'
'Kalinowski, Bernd'
'Kaluderovi\'c, Goran N.'
'M\"uller, Thomas'
'Paschke, Reinhard'
'Schmidt, J\"urgen'
'Steinborn, Dirk'
'Wagner, Christoph'
'Schmidt, Harry'

_publ_section_title
;
 Platinum(IV) Metallacrown Ethers: Synthesis, Structures, Host Properties
 and Anticancer Evaluation
;
_journal_issue 19
_journal_name_full Organometallics
_journal_page_first 4917
_journal_paper_doi 10.1021/om800323z
_journal_volume 27
_journal_year 2008
_chemical_formula_moiety 'C24 H40 Br4 N8 O2 Pt2, 2(C4 H8 O)'
_chemical_formula_sum 'C32 H56 Br4 N8 O4 Pt2'
_chemical_formula_weight 1326.67
_chemical_name_systematic
; 
 ? 
;
_space_group_IT_number 2
_symmetry_cell_setting triclinic
_symmetry_space_group_name_Hall '-P 1'
_symmetry_space_group_name_H-M 'P -1'
_atom_sites_solution_hydrogens geom
_atom_sites_solution_primary direct
_atom_sites_solution_secondary difmap
_audit_creation_method SHELXL-97
_cell_angle_alpha 110.14(3)
_cell_angle_beta 91.04(3)
_cell_angle_gamma 105.57(3)
_cell_formula_units_Z 1
_cell_length_a 8.669(2)
_cell_length_b 11.457(3)
_cell_length_c 12.083(3)
_cell_measurement_reflns_used 7270
_cell_measurement_temperature 220(2)
_cell_measurement_theta_max 25.9
_cell_measurement_theta_min 2.0
_cell_volume 1077.2(6)
_computing_cell_refinement IPDS
_computing_data_collection 'IPDS (Stoe & Cie, 1999)'
_computing_data_reduction IPDS
_computing_molecular_graphics 'Diamond (Brandenburg, 2001)'
_computing_publication_material SHELXL-97
_computing_structure_refinement 'SHELXL-97 (Sheldrick, 1997)'
_computing_structure_solution 'SHELXS-97 (Sheldrick, 1990)'
_diffrn_ambient_temperature 220(2)
_diffrn_measured_fraction_theta_full 0.910
_diffrn_measured_fraction_theta_max 0.910
_diffrn_measurement_device_type STOE-IPDS
_diffrn_measurement_method 'area detector'
_diffrn_radiation_monochromator graphite
_diffrn_radiation_source 'fine-focus sealed tube'
_diffrn_radiation_type MoK\a
_diffrn_radiation_wavelength 0.71073
_diffrn_reflns_av_R_equivalents 0.0631
_diffrn_reflns_av_sigmaI/netI 0.0613
_diffrn_reflns_limit_h_max 10
_diffrn_reflns_limit_h_min -10
_diffrn_reflns_limit_k_max 14
_diffrn_reflns_limit_k_min -13
_diffrn_reflns_limit_l_max 14
_diffrn_reflns_limit_l_min -14
_diffrn_reflns_number 8061
_diffrn_reflns_theta_full 25.94
_diffrn_reflns_theta_max 25.94
_diffrn_reflns_theta_min 1.98
_exptl_absorpt_coefficient_mu 10.238
_exptl_absorpt_correction_T_max 0.5220
_exptl_absorpt_correction_T_min 0.2410
_exptl_absorpt_correction_type numerical
_exptl_absorpt_process_details 'IPDS (Stoe & Cie, 1999)'
_exptl_crystal_colour yellow
_exptl_crystal_density_diffrn 2.045
_exptl_crystal_density_method 'not measured'
_exptl_crystal_description blocks
_exptl_crystal_F_000 632
_exptl_crystal_size_max 0.34
_exptl_crystal_size_mid 0.11
_exptl_crystal_size_min 0.07
_refine_diff_density_max 1.462
_refine_diff_density_min -1.416
_refine_diff_density_rms 0.194
_refine_ls_extinction_method none
_refine_ls_goodness_of_fit_ref 1.047
_refine_ls_hydrogen_treatment constr
_refine_ls_matrix_type full
_refine_ls_number_parameters 228
_refine_ls_number_reflns 3839
_refine_ls_number_restraints 0
_refine_ls_restrained_S_all 1.047
_refine_ls_R_factor_all 0.0541
_refine_ls_R_factor_gt 0.0421
_refine_ls_shift/su_max 0.000
_refine_ls_shift/su_mean 0.000
_refine_ls_structure_factor_coef Fsqd
_refine_ls_weighting_details 'calc w=1/[\s^2^(Fo^2^)+(0.0557P)^2^+5.3336P] where P=(Fo^2^+2Fc^2^)/3'
_refine_ls_weighting_scheme calc
_refine_ls_wR_factor_gt 0.1048
_refine_ls_wR_factor_ref 0.1189
_reflns_number_gt 3127
_reflns_number_total 3839
_reflns_threshold_expression >2sigma(I)
_cod_data_source_file om800323z_si_002.cif
_cod_data_source_block z:\ipds28\ipds2865
_cod_original_cell_volume 1077.3(4)
_cod_original_sg_symbol_H-M P-1
_cod_database_code 4071699

loop_
_symmetry_equiv_pos_as_xyz
'x, y, z'
'-x, -y, -z'

loop_
_atom_site_label
_atom_site_type_symbol
_atom_site_fract_x
_atom_site_fract_y
_atom_site_fract_z
_atom_site_U_iso_or_equiv
_atom_site_adp_type
_atom_site_occupancy
_atom_site_symmetry_multiplicity
_atom_site_calc_flag
_atom_site_refinement_flags
C1 C 0.4332(13) 0.5810(8) 0.2221(8) 0.042(2) Uani 1 1 d .
H1 H 0.4042 0.5208 0.1416 0.050 Uiso 1 1 calc R
H2 H 0.3462 0.5635 0.2676 0.050 Uiso 1 1 calc R
H3 H 0.5282 0.5716 0.2558 0.050 Uiso 1 1 calc R
C2 C 0.6577(13) 0.8288(9) 0.3628(8) 0.046(2) Uani 1 1 d .
H6 H 0.6912 0.9219 0.3991 0.056 Uiso 1 1 calc R
H5 H 0.7481 0.7995 0.3333 0.056 Uiso 1 1 calc R
H4 H 0.6174 0.7919 0.4206 0.056 Uiso 1 1 calc R
C3 C 0.5234(14) 1.0709(8) 0.3247(7) 0.046(2) Uani 1 1 d .
H7 H 0.5000 1.0668 0.3983 0.055 Uiso 1 1 calc R
C4 C 0.5678(16) 1.0173(9) 0.1415(8) 0.058(3) Uani 1 1 d .
H8 H 0.5810 0.9682 0.0650 0.069 Uiso 1 1 calc R
C5 C 0.5876(17) 1.1459(10) 0.1827(8) 0.059(3) Uani 1 1 d .
H9 H 0.6145 1.2009 0.1401 0.071 Uiso 1 1 calc R
C6 C 0.5677(16) 1.3105(9) 0.3850(10) 0.060(3) Uani 1 1 d .
H10 H 0.5354 1.3033 0.4594 0.072 Uiso 1 1 calc R
H11 H 0.4917 1.3436 0.3540 0.072 Uiso 1 1 calc R
C7 C 0.7313(18) 1.4041(10) 0.4078(8) 0.066(4) Uani 1 1 d .
H13 H 0.7379 1.4818 0.4761 0.079 Uiso 1 1 calc R
H12 H 0.8118 1.3655 0.4239 0.079 Uiso 1 1 calc R
C8 C 0.9171(17) 1.4982(12) 0.3024(9) 0.070(4) Uani 1 1 d .
H14 H 0.9826 1.4409 0.2994 0.084 Uiso 1 1 calc R
H15 H 0.9557 1.5747 0.3742 0.084 Uiso 1 1 calc R
C9 C 0.9333(14) 1.5380(10) 0.1951(8) 0.053(3) Uani 1 1 d .
H17 H 0.8759 1.6016 0.2021 0.064 Uiso 1 1 calc R
H16 H 1.0462 1.5782 0.1925 0.064 Uiso 1 1 calc R
C10 C 0.7340(12) 1.3995(8) 0.0183(8) 0.038(2) Uani 1 1 d .
H18 H 0.6623 1.4490 0.0372 0.046 Uiso 1 1 calc R
C11 C 0.9387(16) 1.3308(12) 0.0282(9) 0.061(3) Uani 1 1 d .
H19 H 1.0362 1.3237 0.0542 0.074 Uiso 1 1 calc R
C12 C 0.8397(14) 1.2496(11) -0.0723(8) 0.054(3) Uani 1 1 d .
H20 H 0.8564 1.1756 -0.1275 0.065 Uiso 1 1 calc R
C13 C 0.043(4) 1.160(2) 0.3869(18) 0.152(10) Uani 1 1 d .
H21 H 0.0961 1.1579 0.4572 0.182 Uiso 1 1 calc R
H22 H -0.0640 1.1684 0.4028 0.182 Uiso 1 1 calc R
C14 C 0.031(4) 1.049(2) 0.292(2) 0.174(13) Uani 1 1 d .
H24 H -0.0802 0.9948 0.2710 0.209 Uiso 1 1 calc R
H23 H 0.0960 1.0002 0.3115 0.209 Uiso 1 1 calc R
C15 C 0.089(4) 1.087(3) 0.192(2) 0.164(11) Uani 1 1 d .
H25 H 0.1844 1.0607 0.1682 0.197 Uiso 1 1 calc R
H26 H 0.0063 1.0496 0.1245 0.197 Uiso 1 1 calc R
C16 C 0.124(4) 1.220(3) 0.239(2) 0.182(14) Uani 1 1 d .
H27 H 0.2258 1.2581 0.2154 0.218 Uiso 1 1 calc R
H28 H 0.0409 1.2454 0.2068 0.218 Uiso 1 1 calc R
N1 N 0.5249(10) 0.9696(6) 0.2301(6) 0.0378(17) Uani 1 1 d .
N2 N 0.5602(12) 1.1810(7) 0.3005(6) 0.049(2) Uani 1 1 d .
N3 N 0.7119(9) 1.2950(7) -0.0783(6) 0.0357(16) Uani 1 1 d .
N4 N 0.8681(10) 1.4251(8) 0.0840(7) 0.0436(19) Uani 1 1 d .
O1 O 0.7585(11) 1.4357(7) 0.3050(6) 0.061(2) Uani 1 1 d .
O2 O 0.134(2) 1.2652(13) 0.3568(16) 0.162(7) Uani 1 1 d .
Br1 Br 0.67707(13) 0.73297(9) 0.08196(8) 0.0469(3) Uani 1 1 d .
Br2 Br 0.28273(13) 0.80704(8) 0.36973(7) 0.0445(2) Uani 1 1 d .
Pt Pt 0.47914(4) 0.77116(3) 0.22486(3) 0.03382(14) Uani 1 1 d .

loop_
_atom_site_aniso_label
_atom_site_aniso_U_11
_atom_site_aniso_U_22
_atom_site_aniso_U_33
_atom_site_aniso_U_23
_atom_site_aniso_U_13
_atom_site_aniso_U_12
C1 0.053(7) 0.034(4) 0.038(4) 0.011(4) 0.008(4) 0.014(4)
C2 0.056(7) 0.040(5) 0.033(4) 0.006(4) 0.009(4) 0.005(5)
C3 0.071(8) 0.029(4) 0.026(4) 0.004(3) 0.011(4) 0.003(4)
C4 0.102(10) 0.038(5) 0.032(5) 0.012(4) 0.016(5) 0.019(6)
C5 0.107(11) 0.043(5) 0.032(5) 0.016(4) 0.015(5) 0.026(6)
C6 0.092(10) 0.031(5) 0.055(6) 0.012(4) 0.032(6) 0.017(5)
C7 0.117(12) 0.037(5) 0.033(5) 0.008(4) 0.016(6) 0.010(6)
C8 0.079(11) 0.068(7) 0.034(5) 0.004(5) -0.004(5) -0.004(7)
C9 0.039(7) 0.058(6) 0.039(5) 0.010(4) -0.015(4) -0.013(5)
C10 0.033(6) 0.036(4) 0.040(4) 0.007(4) 0.004(4) 0.009(4)
C11 0.071(9) 0.082(8) 0.040(5) 0.020(5) 0.016(5) 0.038(7)
C12 0.056(8) 0.072(7) 0.036(5) 0.011(5) 0.007(5) 0.031(6)
C13 0.24(3) 0.137(19) 0.094(14) 0.041(14) 0.043(17) 0.08(2)
C14 0.25(4) 0.089(14) 0.14(2) 0.021(14) 0.08(2) 0.007(17)
C15 0.24(3) 0.128(19) 0.099(15) 0.000(14) 0.029(18) 0.06(2)
C16 0.31(4) 0.17(3) 0.120(18) 0.08(2) 0.04(2) 0.12(3)
N1 0.052(5) 0.028(3) 0.030(3) 0.007(3) 0.004(3) 0.010(3)
N2 0.074(7) 0.031(4) 0.034(4) 0.006(3) 0.015(4) 0.010(4)
N3 0.039(5) 0.037(4) 0.025(3) 0.007(3) 0.005(3) 0.006(3)
N4 0.040(5) 0.047(4) 0.037(4) 0.014(3) 0.007(4) 0.004(4)
O1 0.085(7) 0.046(4) 0.042(4) 0.016(3) 0.010(4) 0.001(4)
O2 0.23(2) 0.070(8) 0.138(13) 0.002(8) -0.045(13) 0.023(10)
Br1 0.0517(7) 0.0395(5) 0.0419(5) 0.0057(4) 0.0148(4) 0.0126(4)
Br2 0.0518(7) 0.0393(5) 0.0279(4) 0.0027(3) 0.0096(4) 0.0025(4)
Pt 0.0441(3) 0.02562(18) 0.02457(18) 0.00348(12) 0.00489(14) 0.00615(15)

loop_
_atom_type_symbol
_atom_type_description
_atom_type_scat_dispersion_real
_atom_type_scat_dispersion_imag
_atom_type_scat_source
C C 0.0033 0.0016 'International Tables Vol C Tables 4.2.6.8 and 6.1.1.4'
H H 0.0000 0.0000 'International Tables Vol C Tables 4.2.6.8 and 6.1.1.4'
N N 0.0061 0.0033 'International Tables Vol C Tables 4.2.6.8 and 6.1.1.4'
O O 0.0106 0.0060 'International Tables Vol C Tables 4.2.6.8 and 6.1.1.4'
Br Br -0.2901 2.4595 'International Tables Vol C Tables 4.2.6.8 and 6.1.1.4'
Pt Pt -1.7033 8.3905 'International Tables Vol C Tables 4.2.6.8 and 6.1.1.4'

loop_
_geom_angle_atom_site_label_1
_geom_angle_atom_site_label_2
_geom_angle_atom_site_label_3
_geom_angle
_geom_angle_site_symmetry_1
_geom_angle_site_symmetry_3
Pt C1 H1 109.5 . .
Pt C1 H2 109.5 . .
H1 C1 H2 109.5 . .
Pt C1 H3 109.5 . .
H1 C1 H3 109.5 . .
H2 C1 H3 109.5 . .
Pt C2 H6 109.5 . .
Pt C2 H5 109.5 . .
H6 C2 H5 109.5 . .
Pt C2 H4 109.5 . .
H6 C2 H4 109.5 . .
H5 C2 H4 109.5 . .
N1 C3 N2 111.2(7) . .
N1 C3 H7 124.4 . .
N2 C3 H7 124.4 . .
C5 C4 N1 109.4(8) . .
C5 C4 H8 125.3 . .
N1 C4 H8 125.3 . .
C4 C5 N2 107.0(8) . .
C4 C5 H9 126.5 . .
N2 C5 H9 126.5 . .
N2 C6 C7 112.6(9) . .
N2 C6 H10 109.1 . .
C7 C6 H10 109.1 . .
N2 C6 H11 109.1 . .
C7 C6 H11 109.1 . .
H10 C6 H11 107.8 . .
O1 C7 C6 107.4(10) . .
O1 C7 H13 110.2 . .
C6 C7 H13 110.2 . .
O1 C7 H12 110.2 . .
C6 C7 H12 110.2 . .
H13 C7 H12 108.5 . .
O1 C8 C9 110.3(10) . .
O1 C8 H14 109.6 . .
C9 C8 H14 109.6 . .
O1 C8 H15 109.6 . .
C9 C8 H15 109.6 . .
H14 C8 H15 108.1 . .
N4 C9 C8 111.4(8) . .
N4 C9 H17 109.4 . .
C8 C9 H17 109.4 . .
N4 C9 H16 109.4 . .
C8 C9 H16 109.4 . .
H17 C9 H16 108.0 . .
N4 C10 N3 111.8(8) . .
N4 C10 H18 124.1 . .
N3 C10 H18 124.1 . .
C12 C11 N4 106.9(11) . .
C12 C11 H19 126.5 . .
N4 C11 H19 126.5 . .
C11 C12 N3 108.0(9) . .
C11 C12 H20 126.0 . .
N3 C12 H20 126.0 . .
C14 C13 O2 106.8(18) . .
C14 C13 H21 110.4 . .
O2 C13 H21 110.4 . .
C14 C13 H22 110.4 . .
O2 C13 H22 110.4 . .
H21 C13 H22 108.6 . .
C13 C14 C15 108(2) . .
C13 C14 H24 110.1 . .
C15 C14 H24 110.1 . .
C13 C14 H23 110.1 . .
C15 C14 H23 110.1 . .
H24 C14 H23 108.4 . .
C16 C15 C14 102.6(18) . .
C16 C15 H25 111.3 . .
C14 C15 H25 111.3 . .
C16 C15 H26 111.3 . .
C14 C15 H26 111.3 . .
H25 C15 H26 109.2 . .
O2 C16 C15 112(2) . .
O2 C16 H27 109.1 . .
C15 C16 H27 109.1 . .
O2 C16 H28 109.1 . .
C15 C16 H28 109.1 . .
H27 C16 H28 107.9 . .
C3 N1 C4 106.1(7) . .
C3 N1 Pt 125.2(6) . .
C4 N1 Pt 128.6(6) . .
C3 N2 C5 106.4(7) . .
C3 N2 C6 125.4(7) . .
C5 N2 C6 128.2(8) . .
C10 N3 C12 106.3(8) . .
C10 N3 Pt 124.9(6) . 2_675
C12 N3 Pt 128.5(6) . 2_675
C10 N4 C11 107.0(9) . .
C10 N4 C9 126.0(9) . .
C11 N4 C9 127.0(10) . .
C8 O1 C7 113.7(9) . .
C16 O2 C13 105.5(18) . .
C2 Pt C1 88.2(4) . .
C2 Pt N1 91.6(3) . .
C1 Pt N1 179.1(3) . .
C2 Pt N3 178.6(3) . 2_675
C1 Pt N3 90.4(3) . 2_675
N1 Pt N3 89.8(3) . 2_675
C2 Pt Br1 89.9(3) . .
C1 Pt Br1 90.3(3) . .
N1 Pt Br1 90.55(19) . .
N3 Pt Br1 90.13(18) 2_675 .
C2 Pt Br2 89.4(3) . .
C1 Pt Br2 88.9(3) . .
N1 Pt Br2 90.27(19) . .
N3 Pt Br2 90.52(18) 2_675 .
Br1 Pt Br2 178.96(4) . .

loop_
_geom_bond_atom_site_label_1
_geom_bond_atom_site_label_2
_geom_bond_distance
_geom_bond_site_symmetry_2
C1 Pt 2.095(8) .
C1 H1 0.9600 .
C1 H2 0.9600 .
C1 H3 0.9600 .
C2 Pt 2.052(10) .
C2 H6 0.9600 .
C2 H5 0.9600 .
C2 H4 0.9600 .
C3 N1 1.323(10) .
C3 N2 1.348(11) .
C3 H7 0.9300 .
C4 C5 1.344(13) .
C4 N1 1.375(11) .
C4 H8 0.9300 .
C5 N2 1.383(11) .
C5 H9 0.9300 .
C6 N2 1.466(11) .
C6 C7 1.485(18) .
C6 H10 0.9700 .
C6 H11 0.9700 .
C7 O1 1.416(11) .
C7 H13 0.9700 .
C7 H12 0.9700 .
C8 O1 1.376(15) .
C8 C9 1.512(14) .
C8 H14 0.9700 .
C8 H15 0.9700 .
C9 N4 1.476(12) .
C9 H17 0.9700 .
C9 H16 0.9700 .
C10 N4 1.301(13) .
C10 N3 1.320(11) .
C10 H18 0.9300 .
C11 C12 1.354(16) .
C11 N4 1.365(13) .
C11 H19 0.9300 .
C12 N3 1.355(13) .
C12 H20 0.9300 .
C13 C14 1.36(3) .
C13 O2 1.42(3) .
C13 H21 0.9700 .
C13 H22 0.9700 .
C14 C15 1.47(3) .
C14 H24 0.9700 .
C14 H23 0.9700 .
C15 C16 1.37(3) .
C15 H25 0.9700 .
C15 H26 0.9700 .
C16 O2 1.33(2) .
C16 H27 0.9700 .
C16 H28 0.9700 .
N1 Pt 2.179(7) .
N3 Pt 2.179(7) 2_675
Br1 Pt 2.4714(12) .
Br2 Pt 2.4741(12) .
Pt N3 2.179(8) 2_675

loop_
_geom_torsion_atom_site_label_1
_geom_torsion_atom_site_label_2
_geom_torsion_atom_site_label_3
_geom_torsion_atom_site_label_4
_geom_torsion
_geom_torsion_site_symmetry_4
N1 C4 C5 N2 1.3(15) .
N2 C6 C7 O1 72.5(12) .
O1 C8 C9 N4 -56.4(14) .
N4 C11 C12 N3 0.9(12) .
O2 C13 C14 C15 -11(3) .
C13 C14 C15 C16 -2(4) .
C14 C15 C16 O2 16(4) .
N2 C3 N1 C4 1.2(13) .
N2 C3 N1 Pt 178.4(7) .
C5 C4 N1 C3 -1.6(14) .
C5 C4 N1 Pt -178.7(8) .
N1 C3 N2 C5 -0.4(13) .
N1 C3 N2 C6 179.3(11) .
C4 C5 N2 C3 -0.6(14) .
C4 C5 N2 C6 179.7(12) .
C7 C6 N2 C3 117.7(12) .
C7 C6 N2 C5 -62.6(17) .
N4 C10 N3 C12 1.2(10) .
N4 C10 N3 Pt -171.9(5) 2_675
C11 C12 N3 C10 -1.3(11) .
C11 C12 N3 Pt 171.6(7) 2_675
N3 C10 N4 C11 -0.7(11) .
N3 C10 N4 C9 177.1(8) .
C12 C11 N4 C10 -0.1(12) .
C12 C11 N4 C9 -177.9(9) .
C8 C9 N4 C10 107.0(12) .
C8 C9 N4 C11 -75.7(14) .
C9 C8 O1 C7 -175.4(9) .
C6 C7 O1 C8 -166.2(10) .
C15 C16 O2 C13 -23(4) .
C14 C13 O2 C16 20(3) .
C3 N1 Pt C2 -55.4(9) .
C4 N1 Pt C2 121.2(10) .
C3 N1 Pt C1 23(24) .
C4 N1 Pt C1 -160(24) .
C3 N1 Pt N3 124.6(9) 2_675
C4 N1 Pt N3 -58.8(10) 2_675
C3 N1 Pt Br1 -145.3(9) .
C4 N1 Pt Br1 31.3(9) .
C3 N1 Pt Br2 34.0(9) .
C4 N1 Pt Br2 -149.4(9) .
